data_7034776
loop_
_publ_author_name
'Mansell, S. M.'
'Russell, C. A.'
'Wass, D. F.'

_publ_section_title
;
 Synthesis of chelating diamido Sn(iv) compounds from oxidation of Sn(ii)
 and directly from Sn(iv) precursors.
;
_journal_issue 21
_journal_name_full 'Dalton transactions (Cambridge, England : 2003)'
_journal_page_first 9756
_journal_page_last 9765
_journal_paper_doi 10.1039/c5dt01022e
_journal_volume 44
_journal_year 2015
_chemical_formula_moiety 'C 38 H 50 N2 Si Sn'
_chemical_formula_sum 'C38 H50 N2 Si Sn'
_chemical_formula_weight 681.58
_chemical_name_systematic
; 
 ? 
;
_space_group_IT_number 14
_symmetry_cell_setting monoclinic
_symmetry_space_group_name_Hall '-P 2ybc'
_symmetry_space_group_name_H-M 'P 1 21/c 1'
_atom_sites_solution_hydrogens geom
_atom_sites_solution_primary direct
_atom_sites_solution_secondary difmap
_audit_creation_method SHELXL-97
_audit_update_record
;
2014-10-03 deposited with the CCDC.
2015-04-21 downloaded from the CCDC.
;
_cell_angle_alpha 90.00
_cell_angle_beta 110.70(5)
_cell_angle_gamma 90.00
_cell_formula_units_Z 4
_cell_length_a 10.542(3)
_cell_length_b 24.047(6)
_cell_length_c 14.835(4)
_cell_measurement_reflns_used 5748
_cell_measurement_temperature 100(2)
_cell_measurement_theta_max 24.157
_cell_measurement_theta_min 2.232
_cell_volume 3518(2)
_computing_cell_refinement 'BRUKER SAINT'
_computing_data_collection 'BRUKER SMART'
_computing_data_reduction 'BRUKER SAINT'
_computing_molecular_graphics SHELXTL
_computing_publication_material SHELXTL
_computing_structure_refinement 'SHELXL-97 (Sheldrick, 1997)'
_computing_structure_solution 'SHELXS-97 (Sheldrick, 1990)'
_diffrn_ambient_temperature 100(2)
_diffrn_detector_area_resol_mean 8.5
_diffrn_measured_fraction_theta_full 1.000
_diffrn_measured_fraction_theta_max 1.000
_diffrn_measurement_device_type 'CCD area detector'
_diffrn_measurement_method 'omega scans'
_diffrn_radiation_monochromator graphite
_diffrn_radiation_source 'fine-focus sealed tube'
_diffrn_radiation_type MoK\a
_diffrn_radiation_wavelength 0.71073
_diffrn_reflns_av_R_equivalents 0.0643
_diffrn_reflns_av_sigmaI/netI 0.0498
_diffrn_reflns_limit_h_max 13
_diffrn_reflns_limit_h_min -13
_diffrn_reflns_limit_k_max 31
_diffrn_reflns_limit_k_min -31
_diffrn_reflns_limit_l_max 19
_diffrn_reflns_limit_l_min -19
_diffrn_reflns_number 40293
_diffrn_reflns_theta_full 27.48
_diffrn_reflns_theta_max 27.48
_diffrn_reflns_theta_min 1.69
_diffrn_standards_number 0
_exptl_absorpt_coefficient_mu 0.788
_exptl_absorpt_correction_T_max 0.96
_exptl_absorpt_correction_T_min 0.62405
_exptl_absorpt_correction_type multi-scan
_exptl_absorpt_process_details 'SADABS v2.10 (BUKER-AXS, 2003)'
_exptl_crystal_colour Colourless
_exptl_crystal_density_diffrn 1.287
_exptl_crystal_density_method 'not measured'
_exptl_crystal_description Prism
_exptl_crystal_F_000 1424
_exptl_crystal_size_max 0.25
_exptl_crystal_size_mid 0.25
_exptl_crystal_size_min 0.05
_refine_diff_density_max 1.758
_refine_diff_density_min -1.358
_refine_diff_density_rms 0.115
_refine_ls_extinction_method none
_refine_ls_goodness_of_fit_ref 1.168
_refine_ls_hydrogen_treatment constr
_refine_ls_matrix_type full
_refine_ls_number_parameters 389
_refine_ls_number_reflns 8086
_refine_ls_number_restraints 0
_refine_ls_restrained_S_all 1.168
_refine_ls_R_factor_all 0.0661
_refine_ls_R_factor_gt 0.0545
_refine_ls_shift/su_max 0.001
_refine_ls_shift/su_mean 0.000
_refine_ls_structure_factor_coef Fsqd
_refine_ls_weighting_details 'calc w=1/[\s^2^(Fo^2^)+(0.0464P)^2^+6.0684P] where P=(Fo^2^+2Fc^2^)/3'
_refine_ls_weighting_scheme calc
_refine_ls_wR_factor_gt 0.1121
_refine_ls_wR_factor_ref 0.1191
_reflns_number_gt 7047
_reflns_number_total 8086
_reflns_threshold_expression >2sigma(I)
_cod_data_source_file c5dt01022e2.cif
_cod_data_source_block 3
_cod_depositor_comments
;
The following automatic conversions were performed:

'_symmetry_cell_setting' value 'Monoclinic' changed to 'monoclinic'
according to
/usr/data/users/saulius/crontab/automatic-downloads/rss-feeds/RSC/lib/dictionaries/cif_core.dic
dictionary named 'cif_core.dic' version 2.4.2 from 2011-04-26.

Automatic conversion script
Id: cif_fix_values 3271 2015-04-21 07:52:19Z andrius 

 Adding full bibliography for 7034774--7034789.cif.
;
_cod_original_sg_symbol_H-M 'P 2(1)/c'
_cod_database_code 7034776

loop_
_symmetry_equiv_pos_as_xyz
'x, y, z'
'-x, y+1/2, -z+1/2'
'-x, -y, -z'
'x, -y-1/2, z-1/2'

loop_
_atom_site_label
_atom_site_type_symbol
_atom_site_fract_x
_atom_site_fract_y
_atom_site_fract_z
_atom_site_U_iso_or_equiv
_atom_site_adp_type
_atom_site_occupancy
_atom_site_symmetry_multiplicity
_atom_site_calc_flag
_atom_site_refinement_flags
Sn1 Sn 0.76279(2) 0.144299(10) 0.625635(17) 0.01437(8) Uani 1 1 d .
Si1 Si 0.82859(9) 0.12371(4) 0.82341(7) 0.01127(19) Uani 1 1 d .
N1 N 0.8074(3) 0.18394(12) 0.7560(2) 0.0137(6) Uani 1 1 d .
N2 N 0.7623(3) 0.08248(11) 0.7217(2) 0.0114(6) Uani 1 1 d .
C1 C 0.7880(3) 0.24014(14) 0.7781(2) 0.0133(7) Uani 1 1 d .
C2 C 0.6590(4) 0.26040(15) 0.7688(3) 0.0162(7) Uani 1 1 d .
C3 C 0.6451(4) 0.31565(15) 0.7908(3) 0.0180(7) Uani 1 1 d .
H3 H 0.5595 0.3291 0.7841 0.022 Uiso 1 1 calc R
C4 C 0.7545(4) 0.35109(15) 0.8222(3) 0.0207(8) Uani 1 1 d .
H4 H 0.7436 0.3877 0.8381 0.025 Uiso 1 1 calc R
C5 C 0.8811(4) 0.33120(15) 0.8297(3) 0.0184(7) Uani 1 1 d .
H5 H 0.9551 0.3552 0.8498 0.022 Uiso 1 1 calc R
C6 C 0.9002(4) 0.27673(15) 0.8081(3) 0.0176(7) Uani 1 1 d .
C7 C 1.0389(4) 0.25774(16) 0.8109(3) 0.0228(8) Uani 1 1 d .
H7 H 1.0378 0.2170 0.8095 0.027 Uiso 1 1 calc R
C8 C 1.0652(4) 0.27738(19) 0.7216(3) 0.0323(10) Uani 1 1 d .
H8A H 0.9965 0.2628 0.6651 0.048 Uiso 1 1 calc R
H8B H 1.1526 0.2645 0.7241 0.048 Uiso 1 1 calc R
H8C H 1.0632 0.3173 0.7192 0.048 Uiso 1 1 calc R
C9 C 1.1533(4) 0.2752(2) 0.9025(3) 0.0344(10) Uani 1 1 d .
H9A H 1.1623 0.3150 0.9037 0.052 Uiso 1 1 calc R
H9B H 1.2366 0.2585 0.9039 0.052 Uiso 1 1 calc R
H9C H 1.1330 0.2633 0.9577 0.052 Uiso 1 1 calc R
C10 C 0.5306(4) 0.22553(16) 0.7304(3) 0.0206(8) Uani 1 1 d .
H10 H 0.5560 0.1885 0.7149 0.025 Uiso 1 1 calc R
C11 C 0.4305(4) 0.25083(19) 0.6378(3) 0.0304(10) Uani 1 1 d .
H11A H 0.3973 0.2856 0.6524 0.046 Uiso 1 1 calc R
H11B H 0.3558 0.2258 0.6103 0.046 Uiso 1 1 calc R
H11C H 0.4755 0.2570 0.5926 0.046 Uiso 1 1 calc R
C12 C 0.4601(4) 0.21855(18) 0.8038(3) 0.0260(9) Uani 1 1 d .
H12A H 0.5224 0.2027 0.8620 0.039 Uiso 1 1 calc R
H12B H 0.3833 0.1944 0.7777 0.039 Uiso 1 1 calc R
H12C H 0.4302 0.2542 0.8176 0.039 Uiso 1 1 calc R
C13 C 0.7338(3) 0.02431(14) 0.7098(2) 0.0125(7) Uani 1 1 d .
C14 C 0.6014(3) 0.00494(15) 0.6969(3) 0.0145(7) Uani 1 1 d .
C15 C 0.5765(4) -0.05197(16) 0.6897(3) 0.0193(8) Uani 1 1 d .
H15 H 0.4906 -0.0650 0.6833 0.023 Uiso 1 1 calc R
C16 C 0.6764(4) -0.08955(16) 0.6920(3) 0.0222(8) Uani 1 1 d .
H16 H 0.6586 -0.1275 0.6884 0.027 Uiso 1 1 calc R
C17 C 0.8022(4) -0.07044(15) 0.6996(3) 0.0192(8) Uani 1 1 d .
H17 H 0.8682 -0.0958 0.6986 0.023 Uiso 1 1 calc R
C18 C 0.8337(4) -0.01428(14) 0.7088(2) 0.0148(7) Uani 1 1 d .
C19 C 0.4837(4) 0.04478(16) 0.6829(3) 0.0204(8) Uani 1 1 d .
H19 H 0.5211 0.0815 0.7069 0.025 Uiso 1 1 calc R
C20 C 0.4021(5) 0.0499(2) 0.5751(3) 0.0346(10) Uani 1 1 d .
H20A H 0.4619 0.0592 0.5414 0.052 Uiso 1 1 calc R
H20B H 0.3350 0.0785 0.5648 0.052 Uiso 1 1 calc R
H20C H 0.3581 0.0151 0.5514 0.052 Uiso 1 1 calc R
C21 C 0.3898(4) 0.02739(19) 0.7358(3) 0.0288(9) Uani 1 1 d .
H21A H 0.3451 -0.0067 0.7089 0.043 Uiso 1 1 calc R
H21B H 0.3233 0.0559 0.7290 0.043 Uiso 1 1 calc R
H21C H 0.4419 0.0220 0.8029 0.043 Uiso 1 1 calc R
C22 C 0.9748(3) 0.00368(15) 0.7141(3) 0.0146(7) Uani 1 1 d .
H22 H 0.9812 0.0441 0.7236 0.018 Uiso 1 1 calc R
C23 C 0.9941(4) -0.00903(16) 0.6189(3) 0.0207(8) Uani 1 1 d .
H23A H 0.9920 -0.0485 0.6092 0.031 Uiso 1 1 calc R
H23B H 1.0799 0.0054 0.6207 0.031 Uiso 1 1 calc R
H23C H 0.9225 0.0081 0.5669 0.031 Uiso 1 1 calc R
C24 C 1.0856(4) -0.02312(16) 0.7996(3) 0.0209(8) Uani 1 1 d .
H24A H 1.0741 -0.0121 0.8585 0.031 Uiso 1 1 calc R
H24B H 1.1729 -0.0112 0.8005 0.031 Uiso 1 1 calc R
H24C H 1.0792 -0.0629 0.7934 0.031 Uiso 1 1 calc R
C25 C 0.7417(4) 0.12315(15) 0.9136(3) 0.0157(7) Uani 1 1 d .
C26 C 0.7612(4) 0.16713(16) 0.9784(3) 0.0204(8) Uani 1 1 d .
H26 H 0.8090 0.1984 0.9715 0.024 Uiso 1 1 calc R
C27 C 0.7108(4) 0.16520(18) 1.0529(3) 0.0256(9) Uani 1 1 d .
H27 H 0.7248 0.1950 1.0953 0.031 Uiso 1 1 calc R
C28 C 0.6401(4) 0.11924(18) 1.0640(3) 0.0241(9) Uani 1 1 d .
H28 H 0.6050 0.1180 1.1134 0.029 Uiso 1 1 calc R
C29 C 0.6215(4) 0.07518(19) 1.0019(3) 0.0261(9) Uani 1 1 d .
H29 H 0.5746 0.0439 1.0096 0.031 Uiso 1 1 calc R
C30 C 0.6724(4) 0.07711(16) 0.9275(3) 0.0197(8) Uani 1 1 d .
H30 H 0.6597 0.0468 0.8863 0.024 Uiso 1 1 calc R
C31 C 1.0097(3) 0.10643(14) 0.8990(2) 0.0141(7) Uani 1 1 d .
C32 C 1.0396(4) 0.08202(16) 0.9894(3) 0.0199(8) Uani 1 1 d .
H32 H 0.9693 0.0748 1.0119 0.024 Uiso 1 1 calc R
C33 C 1.1716(4) 0.06807(18) 1.0470(3) 0.0259(9) Uani 1 1 d .
H33 H 1.1883 0.0509 1.1063 0.031 Uiso 1 1 calc R
C34 C 1.2775(4) 0.07972(17) 1.0160(3) 0.0231(8) Uani 1 1 d .
H34 H 1.3661 0.0715 1.0552 0.028 Uiso 1 1 calc R
C35 C 1.2520(4) 0.10363(16) 0.9266(3) 0.0204(8) Uani 1 1 d .
H35 H 1.3232 0.1113 0.9052 0.024 Uiso 1 1 calc R
C36 C 1.1197(4) 0.11620(14) 0.8689(3) 0.0157(7) Uani 1 1 d .
H36 H 1.1034 0.1316 0.8083 0.019 Uiso 1 1 calc R
C37 C 0.5793(4) 0.16422(19) 0.5122(3) 0.0269(9) Uani 1 1 d .
H37A H 0.5054 0.1628 0.5357 0.040 Uiso 1 1 calc R
H37B H 0.5637 0.1379 0.4608 0.040 Uiso 1 1 calc R
H37C H 0.5857 0.2009 0.4888 0.040 Uiso 1 1 calc R
C38 C 0.9323(4) 0.14199(18) 0.5790(3) 0.0260(9) Uani 1 1 d .
H38A H 0.9325 0.1748 0.5422 0.039 Uiso 1 1 calc R
H38B H 0.9261 0.1097 0.5396 0.039 Uiso 1 1 calc R
H38C H 1.0146 0.1404 0.6341 0.039 Uiso 1 1 calc R

loop_
_atom_site_aniso_label
_atom_site_aniso_U_11
_atom_site_aniso_U_22
_atom_site_aniso_U_33
_atom_site_aniso_U_23
_atom_site_aniso_U_13
_atom_site_aniso_U_12
Sn1 0.01393(13) 0.01605(13) 0.01263(13) 0.00012(9) 0.00407(9) -0.00148(10)
Si1 0.0057(4) 0.0143(4) 0.0129(4) 0.0000(3) 0.0022(4) -0.0002(3)
N1 0.0110(14) 0.0144(14) 0.0142(14) -0.0016(11) 0.0024(12) -0.0025(11)
N2 0.0072(13) 0.0132(13) 0.0123(14) -0.0007(11) 0.0017(11) -0.0011(10)
C1 0.0113(16) 0.0166(16) 0.0096(16) 0.0008(13) 0.0008(13) -0.0006(13)
C2 0.0116(17) 0.0217(18) 0.0141(17) 0.0013(14) 0.0033(14) -0.0011(14)
C3 0.0109(17) 0.0238(19) 0.0182(18) 0.0018(14) 0.0036(15) 0.0041(14)
C4 0.024(2) 0.0152(18) 0.0231(19) -0.0010(15) 0.0088(16) 0.0048(15)
C5 0.0141(18) 0.0157(17) 0.0237(19) 0.0013(14) 0.0049(15) -0.0037(14)
C6 0.0121(18) 0.0194(18) 0.0194(18) 0.0009(14) 0.0031(15) -0.0033(14)
C7 0.0099(17) 0.0174(18) 0.039(2) -0.0007(16) 0.0056(17) -0.0024(14)
C8 0.016(2) 0.041(3) 0.041(3) -0.012(2) 0.0114(19) -0.0023(18)
C9 0.014(2) 0.045(3) 0.036(3) 0.004(2) -0.0008(19) 0.0012(18)
C10 0.0108(18) 0.0221(19) 0.026(2) -0.0029(15) 0.0022(16) 0.0010(14)
C11 0.019(2) 0.040(3) 0.024(2) -0.0027(18) -0.0036(17) -0.0003(18)
C12 0.0094(18) 0.033(2) 0.034(2) -0.0006(18) 0.0060(17) -0.0027(16)
C13 0.0092(16) 0.0178(17) 0.0096(15) -0.0015(12) 0.0024(13) -0.0011(13)
C14 0.0076(16) 0.0203(18) 0.0149(17) 0.0001(13) 0.0030(14) -0.0025(13)
C15 0.0101(17) 0.026(2) 0.0222(19) -0.0028(15) 0.0056(15) -0.0069(14)
C16 0.020(2) 0.0159(18) 0.029(2) -0.0026(15) 0.0080(17) -0.0037(15)
C17 0.0164(18) 0.0186(18) 0.0239(19) -0.0027(15) 0.0089(16) 0.0010(14)
C18 0.0115(17) 0.0178(17) 0.0142(17) -0.0018(13) 0.0035(14) -0.0007(13)
C19 0.0080(17) 0.0218(18) 0.030(2) -0.0042(16) 0.0052(16) -0.0020(14)
C20 0.022(2) 0.042(3) 0.033(2) 0.006(2) 0.0004(19) 0.0077(19)
C21 0.014(2) 0.038(2) 0.036(2) -0.0078(19) 0.0116(18) -0.0042(17)
C22 0.0078(16) 0.0178(17) 0.0184(18) -0.0006(14) 0.0049(14) 0.0003(13)
C23 0.0157(19) 0.026(2) 0.0216(19) 0.0023(15) 0.0078(16) 0.0015(15)
C24 0.0118(18) 0.026(2) 0.024(2) 0.0023(16) 0.0059(16) 0.0008(15)
C25 0.0106(17) 0.0225(18) 0.0126(16) 0.0000(14) 0.0025(14) 0.0036(14)
C26 0.0199(19) 0.0224(18) 0.0181(19) 0.0005(15) 0.0059(16) -0.0005(15)
C27 0.021(2) 0.034(2) 0.020(2) -0.0076(17) 0.0050(17) 0.0054(17)
C28 0.0099(18) 0.046(2) 0.0173(19) -0.0003(17) 0.0061(15) 0.0013(16)
C29 0.0157(19) 0.041(2) 0.024(2) -0.0023(18) 0.0105(17) -0.0081(17)
C30 0.0155(18) 0.026(2) 0.0169(18) -0.0022(15) 0.0051(15) -0.0024(15)
C31 0.0096(16) 0.0157(16) 0.0153(17) -0.0020(13) 0.0023(14) -0.0004(13)
C32 0.0118(18) 0.026(2) 0.0222(19) 0.0024(15) 0.0059(15) 0.0003(14)
C33 0.0144(19) 0.043(2) 0.0179(19) 0.0079(17) 0.0023(16) 0.0036(17)
C34 0.0074(17) 0.035(2) 0.0222(19) 0.0004(16) -0.0006(15) 0.0038(15)
C35 0.0082(17) 0.027(2) 0.025(2) 0.0022(16) 0.0053(15) -0.0002(14)
C36 0.0159(18) 0.0153(17) 0.0165(17) 0.0001(13) 0.0066(15) -0.0007(13)
C37 0.023(2) 0.036(2) 0.0163(19) 0.0059(17) 0.0007(17) 0.0072(18)
C38 0.025(2) 0.033(2) 0.025(2) 0.0019(17) 0.0145(18) -0.0011(17)

loop_
_atom_type_symbol
_atom_type_description
_atom_type_scat_dispersion_real
_atom_type_scat_dispersion_imag
_atom_type_scat_source
C C 0.0033 0.0016 'International Tables Vol C Tables 4.2.6.8 and 6.1.1.4'
H H 0.0000 0.0000 'International Tables Vol C Tables 4.2.6.8 and 6.1.1.4'
N N 0.0061 0.0033 'International Tables Vol C Tables 4.2.6.8 and 6.1.1.4'
Si Si 0.0817 0.0704 'International Tables Vol C Tables 4.2.6.8 and 6.1.1.4'
Sn Sn -0.6537 1.4246 'International Tables Vol C Tables 4.2.6.8 and 6.1.1.4'

loop_
_geom_angle_atom_site_label_1
_geom_angle_atom_site_label_2
_geom_angle_atom_site_label_3
_geom_angle
N1 Sn1 N2 74.90(11)
N1 Sn1 C37 118.86(15)
N2 Sn1 C37 119.15(15)
N1 Sn1 C38 112.20(15)
N2 Sn1 C38 114.39(14)
C37 Sn1 C38 112.45(16)
N1 Sn1 Si1 37.77(8)
N2 Sn1 Si1 37.88(8)
C37 Sn1 Si1 133.41(12)
C38 Sn1 Si1 114.10(12)
N1 Si1 N2 92.63(14)
N1 Si1 C25 115.11(15)
N2 Si1 C25 118.05(15)
N1 Si1 C31 115.14(15)
N2 Si1 C31 113.79(15)
C25 Si1 C31 102.79(16)
N1 Si1 Sn1 46.75(10)
N2 Si1 Sn1 46.91(10)
C25 Si1 Sn1 138.24(12)
C31 Si1 Sn1 118.94(12)
C1 N1 Si1 131.5(2)
C1 N1 Sn1 130.8(2)
Si1 N1 Sn1 95.48(13)
C13 N2 Si1 132.1(2)
C13 N2 Sn1 132.2(2)
Si1 N2 Sn1 95.20(13)
C2 C1 C6 119.2(3)
C2 C1 N1 121.3(3)
C6 C1 N1 119.4(3)
C3 C2 C1 119.2(3)
C3 C2 C10 117.5(3)
C1 C2 C10 123.2(3)
C4 C3 C2 121.8(3)
C4 C3 H3 119.1
C2 C3 H3 119.1
C3 C4 C5 118.8(3)
C3 C4 H4 120.6
C5 C4 H4 120.6
C6 C5 C4 121.7(3)
C6 C5 H5 119.2
C4 C5 H5 119.2
C5 C6 C1 119.3(3)
C5 C6 C7 119.8(3)
C1 C6 C7 120.8(3)
C6 C7 C9 113.1(3)
C6 C7 C8 110.6(3)
C9 C7 C8 111.2(3)
C6 C7 H7 107.2
C9 C7 H7 107.2
C8 C7 H7 107.2
C7 C8 H8A 109.5
C7 C8 H8B 109.5
H8A C8 H8B 109.5
C7 C8 H8C 109.5
H8A C8 H8C 109.5
H8B C8 H8C 109.5
C7 C9 H9A 109.5
C7 C9 H9B 109.5
H9A C9 H9B 109.5
C7 C9 H9C 109.5
H9A C9 H9C 109.5
H9B C9 H9C 109.5
C2 C10 C12 112.7(3)
C2 C10 C11 110.9(3)
C12 C10 C11 109.1(3)
C2 C10 H10 108.0
C12 C10 H10 108.0
C11 C10 H10 108.0
C10 C11 H11A 109.5
C10 C11 H11B 109.5
H11A C11 H11B 109.5
C10 C11 H11C 109.5
H11A C11 H11C 109.5
H11B C11 H11C 109.5
C10 C12 H12A 109.5
C10 C12 H12B 109.5
H12A C12 H12B 109.5
C10 C12 H12C 109.5
H12A C12 H12C 109.5
H12B C12 H12C 109.5
C18 C13 C14 119.1(3)
C18 C13 N2 121.4(3)
C14 C13 N2 119.5(3)
C15 C14 C13 118.9(3)
C15 C14 C19 119.1(3)
C13 C14 C19 121.8(3)
C16 C15 C14 121.4(3)
C16 C15 H15 119.3
C14 C15 H15 119.3
C17 C16 C15 119.4(3)
C17 C16 H16 120.3
C15 C16 H16 120.3
C16 C17 C18 121.8(3)
C16 C17 H17 119.1
C18 C17 H17 119.1
C17 C18 C13 119.3(3)
C17 C18 C22 118.5(3)
C13 C18 C22 122.2(3)
C14 C19 C21 113.8(3)
C14 C19 C20 108.8(3)
C21 C19 C20 109.5(3)
C14 C19 H19 108.2
C21 C19 H19 108.2
C20 C19 H19 108.2
C19 C20 H20A 109.5
C19 C20 H20B 109.5
H20A C20 H20B 109.5
C19 C20 H20C 109.5
H20A C20 H20C 109.5
H20B C20 H20C 109.5
C19 C21 H21A 109.5
C19 C21 H21B 109.5
H21A C21 H21B 109.5
C19 C21 H21C 109.5
H21A C21 H21C 109.5
H21B C21 H21C 109.5
C18 C22 C23 110.0(3)
C18 C22 C24 111.6(3)
C23 C22 C24 111.7(3)
C18 C22 H22 107.8
C23 C22 H22 107.8
C24 C22 H22 107.8
C22 C23 H23A 109.5
C22 C23 H23B 109.5
H23A C23 H23B 109.5
C22 C23 H23C 109.5
H23A C23 H23C 109.5
H23B C23 H23C 109.5
C22 C24 H24A 109.5
C22 C24 H24B 109.5
H24A C24 H24B 109.5
C22 C24 H24C 109.5
H24A C24 H24C 109.5
H24B C24 H24C 109.5
C30 C25 C26 117.5(3)
C30 C25 Si1 122.1(3)
C26 C25 Si1 119.8(3)
C27 C26 C25 121.3(4)
C27 C26 H26 119.3
C25 C26 H26 119.3
C28 C27 C26 120.0(4)
C28 C27 H27 120.0
C26 C27 H27 120.0
C27 C28 C29 119.6(4)
C27 C28 H28 120.2
C29 C28 H28 120.2
C28 C29 C30 120.3(4)
C28 C29 H29 119.8
C30 C29 H29 119.8
C25 C30 C29 121.3(4)
C25 C30 H30 119.4
C29 C30 H30 119.4
C32 C31 C36 116.5(3)
C32 C31 Si1 120.1(3)
C36 C31 Si1 123.4(3)
C33 C32 C31 121.9(4)
C33 C32 H32 119.0
C31 C32 H32 119.0
C34 C33 C32 119.9(4)
C34 C33 H33 120.1
C32 C33 H33 120.1
C35 C34 C33 120.0(4)
C35 C34 H34 120.0
C33 C34 H34 120.0
C34 C35 C36 119.7(3)
C34 C35 H35 120.2
C36 C35 H35 120.2
C35 C36 C31 122.0(3)
C35 C36 H36 119.0
C31 C36 H36 119.0
Sn1 C37 H37A 109.5
Sn1 C37 H37B 109.5
H37A C37 H37B 109.5
Sn1 C37 H37C 109.5
H37A C37 H37C 109.5
H37B C37 H37C 109.5
Sn1 C38 H38A 109.5
Sn1 C38 H38B 109.5
H38A C38 H38B 109.5
Sn1 C38 H38C 109.5
H38A C38 H38C 109.5
H38B C38 H38C 109.5

loop_
_geom_bond_atom_site_label_1
_geom_bond_atom_site_label_2
_geom_bond_distance
Sn1 N1 2.056(3)
Sn1 N2 2.061(3)
Sn1 C37 2.122(4)
Sn1 C38 2.133(4)
Sn1 Si1 2.8100(14)
Si1 N1 1.729(3)
Si1 N2 1.733(3)
Si1 C25 1.870(4)
Si1 C31 1.888(4)
N1 C1 1.422(4)
N2 C13 1.429(4)
C1 C2 1.405(5)
C1 C6 1.414(5)
C2 C3 1.388(5)
C2 C10 1.521(5)
C3 C4 1.377(5)
C3 H3 0.9300
C4 C5 1.385(5)
C4 H4 0.9300
C5 C6 1.380(5)
C5 H5 0.9300
C6 C7 1.518(5)
C7 C9 1.523(6)
C7 C8 1.522(6)
C7 H7 0.9800
C8 H8A 0.9600
C8 H8B 0.9600
C8 H8C 0.9600
C9 H9A 0.9600
C9 H9B 0.9600
C9 H9C 0.9600
C10 C12 1.529(5)
C10 C11 1.532(5)
C10 H10 0.9800
C11 H11A 0.9600
C11 H11B 0.9600
C11 H11C 0.9600
C12 H12A 0.9600
C12 H12B 0.9600
C12 H12C 0.9600
C13 C18 1.407(5)
C13 C14 1.418(5)
C14 C15 1.391(5)
C14 C19 1.523(5)
C15 C16 1.380(5)
C15 H15 0.9300
C16 C17 1.369(5)
C16 H16 0.9300
C17 C18 1.386(5)
C17 H17 0.9300
C18 C22 1.524(5)
C19 C21 1.522(5)
C19 C20 1.531(6)
C19 H19 0.9800
C20 H20A 0.9600
C20 H20B 0.9600
C20 H20C 0.9600
C21 H21A 0.9600
C21 H21B 0.9600
C21 H21C 0.9600
C22 C23 1.528(5)
C22 C24 1.529(5)
C22 H22 0.9800
C23 H23A 0.9600
C23 H23B 0.9600
C23 H23C 0.9600
C24 H24A 0.9600
C24 H24B 0.9600
C24 H24C 0.9600
C25 C30 1.381(5)
C25 C26 1.395(5)
C26 C27 1.386(5)
C26 H26 0.9300
C27 C28 1.375(6)
C27 H27 0.9300
C28 C29 1.372(6)
C28 H28 0.9300
C29 C30 1.387(5)
C29 H29 0.9300
C30 H30 0.9300
C31 C32 1.394(5)
C31 C36 1.402(5)
C32 C33 1.393(5)
C32 H32 0.9300
C33 C34 1.378(6)
C33 H33 0.9300
C34 C35 1.382(5)
C34 H34 0.9300
C35 C36 1.388(5)
C35 H35 0.9300
C36 H36 0.9300
C37 H37A 0.9600
C37 H37B 0.9600
C37 H37C 0.9600
C38 H38A 0.9600
C38 H38B 0.9600
C38 H38C 0.9600

loop_
_geom_torsion_atom_site_label_1
_geom_torsion_atom_site_label_2
_geom_torsion_atom_site_label_3
_geom_torsion_atom_site_label_4
_geom_torsion
N2 Sn1 Si1 N1 -165.04(19)
C37 Sn1 Si1 N1 -82.2(2)
C38 Sn1 Si1 N1 95.66(19)
N1 Sn1 Si1 N2 165.04(19)
C37 Sn1 Si1 N2 82.9(2)
C38 Sn1 Si1 N2 -99.30(18)
N1 Sn1 Si1 C25 79.7(2)
N2 Sn1 Si1 C25 -85.4(2)
C37 Sn1 Si1 C25 -2.5(3)
C38 Sn1 Si1 C25 175.3(2)
N1 Sn1 Si1 C31 -98.41(18)
N2 Sn1 Si1 C31 96.54(18)
C37 Sn1 Si1 C31 179.4(2)
C38 Sn1 Si1 C31 -2.76(18)
N2 Si1 N1 C1 153.1(3)
C25 Si1 N1 C1 30.3(4)
C31 Si1 N1 C1 -89.0(3)
Sn1 Si1 N1 C1 163.9(4)
N2 Si1 N1 Sn1 -10.88(14)
C25 Si1 N1 Sn1 -133.65(15)
C31 Si1 N1 Sn1 107.01(16)
N2 Sn1 N1 C1 -154.7(3)
C37 Sn1 N1 C1 -39.4(3)
C38 Sn1 N1 C1 94.7(3)
Si1 Sn1 N1 C1 -164.1(4)
N2 Sn1 N1 Si1 9.45(12)
C37 Sn1 N1 Si1 124.74(17)
C38 Sn1 N1 Si1 -101.15(16)
N1 Si1 N2 C13 -176.1(3)
C25 Si1 N2 C13 -55.7(4)
C31 Si1 N2 C13 64.9(3)
Sn1 Si1 N2 C13 173.0(4)
N1 Si1 N2 Sn1 10.85(14)
C25 Si1 N2 Sn1 131.23(15)
C31 Si1 N2 Sn1 -108.17(15)
N1 Sn1 N2 C13 177.5(3)
C37 Sn1 N2 C13 62.6(3)
C38 Sn1 N2 C13 -74.6(3)
Si1 Sn1 N2 C13 -173.0(4)
N1 Sn1 N2 Si1 -9.42(12)
C37 Sn1 N2 Si1 -124.38(16)
C38 Sn1 N2 Si1 98.48(17)
Si1 N1 C1 C2 -83.2(4)
Sn1 N1 C1 C2 75.4(4)
Si1 N1 C1 C6 98.0(4)
Sn1 N1 C1 C6 -103.3(4)
C6 C1 C2 C3 -1.0(5)
N1 C1 C2 C3 -179.7(3)
C6 C1 C2 C10 175.6(3)
N1 C1 C2 C10 -3.2(5)
C1 C2 C3 C4 -0.6(6)
C10 C2 C3 C4 -177.3(3)
C2 C3 C4 C5 1.6(6)
C3 C4 C5 C6 -1.1(6)
C4 C5 C6 C1 -0.4(6)
C4 C5 C6 C7 175.9(4)
C2 C1 C6 C5 1.4(5)
N1 C1 C6 C5 -179.8(3)
C2 C1 C6 C7 -174.9(3)
N1 C1 C6 C7 3.9(5)
C5 C6 C7 C9 48.4(5)
C1 C6 C7 C9 -135.4(4)
C5 C6 C7 C8 -77.1(5)
C1 C6 C7 C8 99.2(4)
C3 C2 C10 C12 -64.0(4)
C1 C2 C10 C12 119.4(4)
C3 C2 C10 C11 58.6(4)
C1 C2 C10 C11 -117.9(4)
Si1 N2 C13 C18 -86.7(4)
Sn1 N2 C13 C18 84.0(4)
Si1 N2 C13 C14 94.4(4)
Sn1 N2 C13 C14 -94.9(4)
C18 C13 C14 C15 4.0(5)
N2 C13 C14 C15 -177.1(3)
C18 C13 C14 C19 -171.2(3)
N2 C13 C14 C19 7.7(5)
C13 C14 C15 C16 -2.0(6)
C19 C14 C15 C16 173.4(4)
C14 C15 C16 C17 -1.3(6)
C15 C16 C17 C18 2.5(6)
C16 C17 C18 C13 -0.4(6)
C16 C17 C18 C22 -178.3(3)
C14 C13 C18 C17 -2.8(5)
N2 C13 C18 C17 178.3(3)
C14 C13 C18 C22 175.0(3)
N2 C13 C18 C22 -3.9(5)
C15 C14 C19 C21 44.8(5)
C13 C14 C19 C21 -140.0(4)
C15 C14 C19 C20 -77.5(4)
C13 C14 C19 C20 97.7(4)
C17 C18 C22 C23 65.4(4)
C13 C18 C22 C23 -112.4(4)
C17 C18 C22 C24 -59.2(4)
C13 C18 C22 C24 123.0(4)
N1 Si1 C25 C30 137.5(3)
N2 Si1 C25 C30 29.6(4)
C31 Si1 C25 C30 -96.5(3)
Sn1 Si1 C25 C30 85.2(3)
N1 Si1 C25 C26 -51.4(3)
N2 Si1 C25 C26 -159.3(3)
C31 Si1 C25 C26 74.6(3)
Sn1 Si1 C25 C26 -103.7(3)
C30 C25 C26 C27 -1.2(6)
Si1 C25 C26 C27 -172.7(3)
C25 C26 C27 C28 0.1(6)
C26 C27 C28 C29 0.9(6)
C27 C28 C29 C30 -0.7(6)
C26 C25 C30 C29 1.4(6)
Si1 C25 C30 C29 172.7(3)
C28 C29 C30 C25 -0.5(6)
N1 Si1 C31 C32 144.2(3)
N2 Si1 C31 C32 -110.6(3)
C25 Si1 C31 C32 18.2(3)
Sn1 Si1 C31 C32 -163.1(2)
N1 Si1 C31 C36 -36.7(3)
N2 Si1 C31 C36 68.5(3)
C25 Si1 C31 C36 -162.6(3)
Sn1 Si1 C31 C36 16.1(3)
C36 C31 C32 C33 0.1(6)
Si1 C31 C32 C33 179.3(3)
C31 C32 C33 C34 1.7(6)
C32 C33 C34 C35 -2.0(6)
C33 C34 C35 C36 0.5(6)
C34 C35 C36 C31 1.3(6)
C32 C31 C36 C35 -1.6(5)
Si1 C31 C36 C35 179.2(3)
